data_7231597
loop_
_publ_author_name
'Guo, Fang'
'Wang, Hao-Cheng'
'Famulari, Antonino'
'Lu, Hai-Dong'
'Mart\'i-Rujas, Javier'

_publ_section_title
;
 Dynamic behaviour in nonporous hybrid metal--organic materials via
 mechanochemical and gas--solid reactions
;
_journal_issue 42
_journal_name_full CrystEngComm
_journal_page_first 6721
_journal_paper_doi 10.1039/C8CE01287C
_journal_volume 20
_journal_year 2018
_chemical_formula_moiety 'C24 H36 Cl4 Cu2 N4, C2 H3 N'
_chemical_formula_sum 'C26 H38 Cl4 Cu2 N5'
_chemical_formula_weight 689.49
_space_group_crystal_system monoclinic
_space_group_IT_number 14
_space_group_name_Hall '-P 2ybc'
_space_group_name_H-M_alt 'P 1 21/c 1'
_symmetry_space_group_name_Hall '-P 2ybc'
_symmetry_space_group_name_H-M 'P 1 21/c 1'
_atom_sites_solution_hydrogens geom
_atom_sites_solution_primary dual
_audit_creation_date 2017-11-29
_audit_creation_method
;
Olex2 1.2-beta
(compiled 2017.03.28 svn.r3405 for OlexSys, GUI svn.r5337)
;
_audit_update_record
;
2018-04-25 deposited with the CCDC.
2018-09-28 downloaded from the CCDC.
;
_cell_angle_alpha 90
_cell_angle_beta 93.363(2)
_cell_angle_gamma 90
_cell_formula_units_Z 4
_cell_length_a 12.1550(8)
_cell_length_b 13.1686(9)
_cell_length_c 20.0070(13)
_cell_measurement_reflns_used 9946
_cell_measurement_temperature 298
_cell_measurement_theta_max 28.319
_cell_measurement_theta_min 3.127
_cell_volume 3196.9(4)
_computing_cell_refinement 'SAINT v8.37A (Bruker, 2015)'
_computing_data_reduction 'SAINT v8.37A (Bruker, 2015)'
_computing_molecular_graphics 'Olex2 (Dolomanov et al., 2009)'
_computing_publication_material 'Olex2 (Dolomanov et al., 2009)'
_computing_structure_refinement 'ShelXL (Sheldrick, 2015)'
_computing_structure_solution 'ShelXT (Sheldrick, 2015)'
_diffrn_ambient_temperature 298
_diffrn_measured_fraction_theta_full 0.982
_diffrn_measured_fraction_theta_max 0.966
_diffrn_measurement_device_type 'CCD area detector'
_diffrn_radiation_type MoK\a
_diffrn_radiation_wavelength 0.71076
_diffrn_reflns_av_R_equivalents 0.0339
_diffrn_reflns_av_unetI/netI 0.0400
_diffrn_reflns_Laue_measured_fraction_full 0.982
_diffrn_reflns_Laue_measured_fraction_max 0.966
_diffrn_reflns_limit_h_max 16
_diffrn_reflns_limit_h_min -16
_diffrn_reflns_limit_k_max 17
_diffrn_reflns_limit_k_min -16
_diffrn_reflns_limit_l_max 26
_diffrn_reflns_limit_l_min -26
_diffrn_reflns_number 24469
_diffrn_reflns_point_group_measured_fraction_full 0.982
_diffrn_reflns_point_group_measured_fraction_max 0.966
_diffrn_reflns_theta_full 25.243
_diffrn_reflns_theta_max 28.319
_diffrn_reflns_theta_min 3.127
_exptl_absorpt_coefficient_mu 1.688
_exptl_absorpt_correction_T_max 0.7457
_exptl_absorpt_correction_T_min 0.4739
_exptl_absorpt_correction_type multi-scan
_exptl_absorpt_process_details
;
SADABS-2014/5 (Bruker,2014/5) was used for absorption correction.
wR2(int) was 0.1167 before and 0.0620 after correction.
The Ratio of minimum to maximum transmission is 0.6355.
The \l/2 correction factor is 0.00150.
;
_exptl_crystal_colour green
_exptl_crystal_colour_primary green
_exptl_crystal_density_diffrn 1.433
_exptl_crystal_description block
_exptl_crystal_F_000 1420
_exptl_crystal_size_max 0.2
_exptl_crystal_size_mid 0.13
_exptl_crystal_size_min 0.12
_refine_diff_density_max 1.173
_refine_diff_density_min -0.599
_refine_diff_density_rms 0.101
_refine_ls_extinction_method none
_refine_ls_goodness_of_fit_ref 1.195
_refine_ls_hydrogen_treatment constr
_refine_ls_matrix_type full
_refine_ls_number_parameters 335
_refine_ls_number_reflns 7693
_refine_ls_number_restraints 0
_refine_ls_restrained_S_all 1.195
_refine_ls_R_factor_all 0.0942
_refine_ls_R_factor_gt 0.0684
_refine_ls_shift/su_max 0.001
_refine_ls_shift/su_mean 0.000
_refine_ls_structure_factor_coef Fsqd
_refine_ls_weighting_details 'w=1/[\s^2^(Fo^2^)+15.7161P] where P=(Fo^2^+2Fc^2^)/3'
_refine_ls_weighting_scheme calc
_refine_ls_wR_factor_gt 0.1399
_refine_ls_wR_factor_ref 0.1521
_reflns_Friedel_coverage 0.000
_reflns_number_gt 5594
_reflns_number_total 7693
_reflns_threshold_expression 'I > 2\s(I)'
_cod_data_source_file c8ce01287c2.cif
_cod_data_source_block 1ppMeCN
_cod_depositor_comments 'Adding full bibliography for 7231595--7231597.cif.'
_cod_database_code 7231597
_shelx_shelxl_version_number 2014/7
_shelx_space_group_comment
;
The symmetry employed for this shelxl refinement is uniquely defined
by the following loop, which should always be used as a source of
symmetry information in preference to the above space-group names.
They are only intended as comments.
;
_olex2_refinement_description
;
1. Fixed Uiso
 At 1.2 times of:
  All C(H) groups, All C(H,H) groups, All N(H) groups
 At 1.5 times of:
  All C(H,H,H) groups
2.a Ternary CH refined with riding coordinates:
 N3(H3), N2(H2), C7(H7), C19(H19)
2.b Secondary CH2 refined with riding coordinates:
 C6(H6A,H6B), C18(H18A,H18B), C20(H20A,H20B), C24(H24A,H24B), C8(H8A,H8B),
 C12(H12A,H12B), C21(H21A,H21B), C23(H23A,H23B), C9(H9A,H9B), C22(H22A,H22B),
 C11(H11A,H11B), C10(H10A,H10B)
2.c Aromatic/amide H refined with riding coordinates:
 C1(H1), C13(H13), C4(H4), C2(H2A), C3(H3A), C14(H14), C16(H16), C15(H15)
2.d Idealised Me refined as rotating group:
 C25(H25A,H25B,H25C)
;
_olex2_submission_special_instructions 'No special instructions were received'

loop_
_space_group_symop_operation_xyz
'x, y, z'
'-x, y+1/2, -z+1/2'
'-x, -y, -z'
'x, -y-1/2, z-1/2'

loop_
_atom_site_label
_atom_site_type_symbol
_atom_site_fract_x
_atom_site_fract_y
_atom_site_fract_z
_atom_site_U_iso_or_equiv
_atom_site_adp_type
_atom_site_occupancy
_atom_site_site_symmetry_order
_atom_site_calc_flag
_atom_site_refinement_flags_posn
Cu1 Cu 0.78985(5) 0.23354(5) 0.68764(3) 0.03065(15) Uani 1 1 d .
Cu2 Cu 0.53169(5) 0.27069(5) 0.62549(3) 0.03112(15) Uani 1 1 d .
Cl2 Cl 0.60496(10) 0.12147(9) 0.66650(6) 0.0360(3) Uani 1 1 d .
Cl4 Cl 0.72518(11) 0.38589(9) 0.64835(6) 0.0387(3) Uani 1 1 d .
Cl3 Cl 0.75725(11) 0.27516(11) 0.79492(6) 0.0412(3) Uani 1 1 d .
Cl1 Cl 0.56063(14) 0.22657(12) 0.51972(6) 0.0548(4) Uani 1 1 d .
N3 N 0.5009(3) 0.3135(3) 0.72036(19) 0.0298(8) Uani 1 1 d .
H3 H 0.5706 0.3042 0.7468 0.036 Uiso 1 1 calc R
N2 N 0.8245(3) 0.1920(3) 0.5924(2) 0.0359(9) Uani 1 1 d .
H2 H 0.7544 0.1958 0.5658 0.043 Uiso 1 1 calc R
N4 N 0.4430(3) 0.3950(3) 0.6017(2) 0.0341(9) Uani 1 1 d .
N1 N 0.8850(3) 0.1135(3) 0.7125(2) 0.0379(10) Uani 1 1 d .
C5 C 0.4275(4) 0.4561(4) 0.6537(3) 0.0367(11) Uani 1 1 d .
C6 C 0.4802(5) 0.4234(4) 0.7199(2) 0.0409(12) Uani 1 1 d .
H6A H 0.5493 0.4594 0.7283 0.049 Uiso 1 1 calc R
H6B H 0.4322 0.4405 0.7553 0.049 Uiso 1 1 calc R
C18 C 0.8544(6) 0.0841(5) 0.5947(3) 0.0515(15) Uani 1 1 d .
H18A H 0.9033 0.0694 0.5593 0.062 Uiso 1 1 calc R
H18B H 0.7884 0.0433 0.5869 0.062 Uiso 1 1 calc R
C1 C 0.4017(4) 0.4228(5) 0.5408(3) 0.0439(13) Uani 1 1 d .
H1 H 0.4116 0.3803 0.5046 0.053 Uiso 1 1 calc R
C7 C 0.4181(4) 0.2493(5) 0.7539(2) 0.0426(13) Uani 1 1 d .
H7 H 0.4429 0.1788 0.7508 0.051 Uiso 1 1 calc R
C17 C 0.9099(5) 0.0560(4) 0.6608(3) 0.0466(13) Uani 1 1 d .
C13 C 0.9271(5) 0.0900(5) 0.7739(3) 0.0527(15) Uani 1 1 d .
H13 H 0.9080 0.1293 0.8101 0.063 Uiso 1 1 calc R
C19 C 0.9020(4) 0.2604(4) 0.5584(2) 0.0415(12) Uani 1 1 d .
H19 H 0.8678 0.3278 0.5575 0.050 Uiso 1 1 calc R
C4 C 0.3691(5) 0.5461(4) 0.6465(3) 0.0498(14) Uani 1 1 d .
H4 H 0.3572 0.5866 0.6835 0.060 Uiso 1 1 calc R
C20 C 0.9140(5) 0.2319(5) 0.4874(2) 0.0496(14) Uani 1 1 d .
H20A H 0.8420 0.2296 0.4638 0.060 Uiso 1 1 calc R
H20B H 0.9469 0.1650 0.4852 0.060 Uiso 1 1 calc R
C24 C 1.0113(5) 0.2718(5) 0.5978(3) 0.0535(15) Uani 1 1 d .
H24A H 1.0487 0.2068 0.6004 0.064 Uiso 1 1 calc R
H24B H 0.9987 0.2935 0.6431 0.064 Uiso 1 1 calc R
C2 C 0.3451(5) 0.5123(5) 0.5305(3) 0.0572(17) Uani 1 1 d .
H2A H 0.3179 0.5305 0.4877 0.069 Uiso 1 1 calc R
C8 C 0.4138(5) 0.2733(6) 0.8282(3) 0.0579(17) Uani 1 1 d .
H8A H 0.3895 0.3428 0.8339 0.069 Uiso 1 1 calc R
H8B H 0.4868 0.2664 0.8500 0.069 Uiso 1 1 calc R
C3 C 0.3294(5) 0.5742(5) 0.5839(4) 0.0600(17) Uani 1 1 d .
H3A H 0.2918 0.6353 0.5777 0.072 Uiso 1 1 calc R
C12 C 0.3054(5) 0.2547(6) 0.7179(3) 0.065(2) Uani 1 1 d .
H12A H 0.3108 0.2368 0.6712 0.078 Uiso 1 1 calc R
H12B H 0.2770 0.3234 0.7199 0.078 Uiso 1 1 calc R
C14 C 0.9974(6) 0.0099(6) 0.7850(4) 0.079(2) Uani 1 1 d .
H14 H 1.0258 -0.0047 0.8281 0.094 Uiso 1 1 calc R
C21 C 0.9880(6) 0.3109(7) 0.4534(3) 0.076(2) Uani 1 1 d .
H21A H 1.0009 0.2882 0.4084 0.091 Uiso 1 1 calc R
H21B H 0.9497 0.3754 0.4501 0.091 Uiso 1 1 calc R
C16 C 0.9801(7) -0.0259(6) 0.6698(4) 0.074(2) Uani 1 1 d .
H16 H 0.9967 -0.0660 0.6335 0.089 Uiso 1 1 calc R
C15 C 1.0254(7) -0.0481(7) 0.7327(5) 0.091(3) Uani 1 1 d .
H15 H 1.0743 -0.1019 0.7392 0.109 Uiso 1 1 calc R
C23 C 1.0836(7) 0.3494(7) 0.5647(4) 0.084(3) Uani 1 1 d .
H23A H 1.0510 0.4163 0.5683 0.101 Uiso 1 1 calc R
H23B H 1.1556 0.3509 0.5884 0.101 Uiso 1 1 calc R
C9 C 0.3338(6) 0.2003(7) 0.8603(3) 0.080(2) Uani 1 1 d .
H9A H 0.3626 0.1316 0.8587 0.095 Uiso 1 1 calc R
H9B H 0.3278 0.2185 0.9069 0.095 Uiso 1 1 calc R
C22 C 1.0973(6) 0.3255(8) 0.4920(4) 0.087(3) Uani 1 1 d .
H22A H 1.1370 0.3805 0.4719 0.105 Uiso 1 1 calc R
H22B H 1.1409 0.2642 0.4888 0.105 Uiso 1 1 calc R
C11 C 0.2266(6) 0.1811(9) 0.7507(4) 0.099(3) Uani 1 1 d .
H11A H 0.1534 0.1873 0.7290 0.118 Uiso 1 1 calc R
H11B H 0.2515 0.1119 0.7449 0.118 Uiso 1 1 calc R
C10 C 0.2218(7) 0.2039(9) 0.8246(4) 0.106(4) Uani 1 1 d .
H10A H 0.1901 0.2707 0.8301 0.127 Uiso 1 1 calc R
H10B H 0.1742 0.1548 0.8446 0.127 Uiso 1 1 calc R
C26 C 0.2572(11) 0.0258(9) 0.5688(6) 0.109(4) Uani 1 1 d .
N5 N 0.1717(10) 0.0518(10) 0.5531(6) 0.160(5) Uani 1 1 d .
C25 C 0.3627(9) -0.0130(8) 0.5892(6) 0.125(4) Uani 1 1 d .
H25A H 0.3594 -0.0858 0.5915 0.188 Uiso 1 1 calc GR
H25B H 0.3853 0.0137 0.6325 0.188 Uiso 1 1 calc GR
H25C H 0.4149 0.0067 0.5574 0.188 Uiso 1 1 calc GR

loop_
_atom_site_aniso_label
_atom_site_aniso_U_11
_atom_site_aniso_U_22
_atom_site_aniso_U_33
_atom_site_aniso_U_23
_atom_site_aniso_U_13
_atom_site_aniso_U_12
Cu1 0.0327(3) 0.0312(3) 0.0285(3) 0.0010(2) 0.0059(2) 0.0028(2)
Cu2 0.0372(3) 0.0295(3) 0.0271(3) -0.0012(2) 0.0055(2) 0.0039(2)
Cl2 0.0407(6) 0.0262(6) 0.0415(6) 0.0027(5) 0.0056(5) -0.0004(5)
Cl4 0.0440(7) 0.0312(6) 0.0415(6) 0.0045(5) 0.0078(5) 0.0041(5)
Cl3 0.0489(7) 0.0445(7) 0.0306(6) -0.0043(5) 0.0062(5) -0.0035(6)
Cl1 0.0807(11) 0.0535(9) 0.0304(6) -0.0086(6) 0.0048(6) 0.0166(8)
N3 0.0300(19) 0.030(2) 0.0295(18) 0.0029(16) 0.0048(15) 0.0046(16)
N2 0.037(2) 0.042(2) 0.0295(19) 0.0036(18) 0.0075(17) 0.0062(19)
N4 0.033(2) 0.035(2) 0.034(2) 0.0022(17) 0.0032(17) 0.0044(18)
N1 0.036(2) 0.037(2) 0.041(2) 0.0045(19) 0.0032(18) 0.0111(19)
C5 0.035(3) 0.033(3) 0.043(3) 0.000(2) 0.005(2) 0.002(2)
C6 0.050(3) 0.040(3) 0.033(2) -0.005(2) 0.004(2) 0.008(2)
C18 0.074(4) 0.043(3) 0.039(3) -0.006(2) 0.016(3) 0.008(3)
C1 0.043(3) 0.055(4) 0.033(3) 0.008(2) 0.000(2) 0.005(3)
C7 0.037(3) 0.059(4) 0.033(2) 0.006(2) 0.008(2) -0.001(2)
C17 0.051(3) 0.039(3) 0.052(3) 0.007(2) 0.020(3) 0.007(3)
C13 0.053(3) 0.059(4) 0.046(3) 0.016(3) -0.003(3) 0.009(3)
C19 0.044(3) 0.049(3) 0.032(2) 0.005(2) 0.010(2) 0.007(2)
C4 0.054(3) 0.039(3) 0.056(3) 0.002(3) 0.006(3) 0.015(3)
C20 0.061(4) 0.061(4) 0.027(2) 0.007(2) -0.002(2) 0.005(3)
C24 0.049(3) 0.073(4) 0.039(3) 0.002(3) 0.008(2) -0.006(3)
C2 0.052(4) 0.066(4) 0.053(4) 0.027(3) -0.001(3) 0.006(3)
C8 0.056(4) 0.089(5) 0.030(3) 0.006(3) 0.010(2) 0.006(3)
C3 0.057(4) 0.048(4) 0.076(5) 0.016(3) 0.014(3) 0.019(3)
C12 0.044(3) 0.107(6) 0.044(3) 0.016(3) 0.002(3) -0.013(4)
C14 0.075(5) 0.083(6) 0.077(5) 0.033(4) -0.004(4) 0.029(4)
C21 0.077(5) 0.111(7) 0.043(3) 0.022(4) 0.024(3) 0.003(5)
C16 0.092(6) 0.058(5) 0.074(5) 0.007(4) 0.031(4) 0.037(4)
C15 0.096(6) 0.083(6) 0.096(6) 0.027(5) 0.019(5) 0.053(5)
C23 0.073(5) 0.128(8) 0.054(4) 0.008(4) 0.016(4) -0.036(5)
C9 0.071(5) 0.131(8) 0.039(3) 0.017(4) 0.019(3) -0.003(5)
C22 0.068(5) 0.132(8) 0.065(5) 0.017(5) 0.028(4) -0.021(5)
C11 0.057(4) 0.170(10) 0.068(5) 0.037(6) 0.000(4) -0.045(5)
C10 0.059(5) 0.192(11) 0.069(5) 0.036(6) 0.026(4) -0.017(6)
C26 0.109(8) 0.108(8) 0.107(8) -0.044(6) -0.006(7) 0.027(7)
N5 0.152(10) 0.182(12) 0.143(9) -0.048(8) -0.017(8) 0.066(9)
C25 0.098(8) 0.103(8) 0.171(11) -0.050(8) -0.029(8) 0.004(6)

loop_
_atom_type_symbol
_atom_type_description
_atom_type_scat_dispersion_real
_atom_type_scat_dispersion_imag
_atom_type_scat_source
C C 0.0033 0.0016 'International Tables Vol C Tables 4.2.6.8 and 6.1.1.4'
H H 0.0000 0.0000 'International Tables Vol C Tables 4.2.6.8 and 6.1.1.4'
Cl Cl 0.1484 0.1585 'International Tables Vol C Tables 4.2.6.8 and 6.1.1.4'
Cu Cu 0.3201 1.2651 'International Tables Vol C Tables 4.2.6.8 and 6.1.1.4'
N N 0.0061 0.0033 'International Tables Vol C Tables 4.2.6.8 and 6.1.1.4'

loop_
_geom_angle_atom_site_label_1
_geom_angle_atom_site_label_2
_geom_angle_atom_site_label_3
_geom_angle
Cl4 Cu1 Cl2 99.21(5)
Cl3 Cu1 Cl2 95.17(5)
Cl3 Cu1 Cl4 92.17(5)
N2 Cu1 Cl2 85.60(13)
N2 Cu1 Cl4 89.99(12)
N2 Cu1 Cl3 177.56(13)
N1 Cu1 Cl2 94.04(13)
N1 Cu1 Cl4 164.34(13)
N1 Cu1 Cl3 94.94(13)
N1 Cu1 N2 82.70(17)
Cl1 Cu2 Cl2 92.09(5)
N3 Cu2 Cl2 89.56(11)
N3 Cu2 Cl1 178.08(12)
N4 Cu2 Cl2 168.41(12)
N4 Cu2 Cl1 95.73(12)
N4 Cu2 N3 82.49(16)
Cu2 Cl2 Cu1 83.67(4)
Cu2 N3 H3 105.6
C6 N3 Cu2 107.9(3)
C6 N3 H3 105.6
C6 N3 C7 116.0(4)
C7 N3 Cu2 115.2(3)
C7 N3 H3 105.6
Cu1 N2 H2 105.8
C18 N2 Cu1 107.1(3)
C18 N2 H2 105.8
C18 N2 C19 115.9(4)
C19 N2 Cu1 115.6(3)
C19 N2 H2 105.8
C5 N4 Cu2 114.0(3)
C5 N4 C1 118.7(5)
C1 N4 Cu2 127.4(4)
C17 N1 Cu1 114.2(4)
C17 N1 C13 119.3(5)
C13 N1 Cu1 126.4(4)
N4 C5 C6 116.2(4)
N4 C5 C4 122.0(5)
C4 C5 C6 121.8(5)
N3 C6 C5 110.7(4)
N3 C6 H6A 109.5
N3 C6 H6B 109.5
C5 C6 H6A 109.5
C5 C6 H6B 109.5
H6A C6 H6B 108.1
N2 C18 H18A 109.3
N2 C18 H18B 109.3
N2 C18 C17 111.4(5)
H18A C18 H18B 108.0
C17 C18 H18A 109.3
C17 C18 H18B 109.3
N4 C1 H1 119.0
N4 C1 C2 121.9(6)
C2 C1 H1 119.0
N3 C7 H7 106.7
N3 C7 C8 112.4(5)
N3 C7 C12 111.9(4)
C8 C7 H7 106.7
C12 C7 H7 106.7
C12 C7 C8 112.0(5)
N1 C17 C18 115.8(5)
N1 C17 C16 120.6(6)
C16 C17 C18 123.5(6)
N1 C13 H13 119.1
N1 C13 C14 121.9(7)
C14 C13 H13 119.1
N2 C19 H19 106.1
N2 C19 C24 112.3(4)
C20 C19 N2 112.6(5)
C20 C19 H19 106.1
C20 C19 C24 113.0(5)
C24 C19 H19 106.1
C5 C4 H4 120.7
C3 C4 C5 118.6(6)
C3 C4 H4 120.7
C19 C20 H20A 109.7
C19 C20 H20B 109.7
C19 C20 C21 109.9(5)
H20A C20 H20B 108.2
C21 C20 H20A 109.7
C21 C20 H20B 109.7
C19 C24 H24A 109.5
C19 C24 H24B 109.5
C19 C24 C23 110.6(5)
H24A C24 H24B 108.1
C23 C24 H24A 109.5
C23 C24 H24B 109.5
C1 C2 H2A 120.5
C3 C2 C1 119.0(6)
C3 C2 H2A 120.5
C7 C8 H8A 109.7
C7 C8 H8B 109.7
C7 C8 C9 109.7(6)
H8A C8 H8B 108.2
C9 C8 H8A 109.7
C9 C8 H8B 109.7
C4 C3 C2 119.9(6)
C4 C3 H3A 120.1
C2 C3 H3A 120.1
C7 C12 H12A 109.7
C7 C12 H12B 109.7
C7 C12 C11 109.7(6)
H12A C12 H12B 108.2
C11 C12 H12A 109.7
C11 C12 H12B 109.7
C13 C14 H14 120.3
C15 C14 C13 119.5(7)
C15 C14 H14 120.3
C20 C21 H21A 109.2
C20 C21 H21B 109.2
H21A C21 H21B 107.9
C22 C21 C20 112.1(6)
C22 C21 H21A 109.2
C22 C21 H21B 109.2
C17 C16 H16 120.1
C15 C16 C17 119.8(7)
C15 C16 H16 120.1
C14 C15 C16 118.9(7)
C14 C15 H15 120.6
C16 C15 H15 120.6
C24 C23 H23A 109.2
C24 C23 H23B 109.2
H23A C23 H23B 107.9
C22 C23 C24 112.2(7)
C22 C23 H23A 109.2
C22 C23 H23B 109.2
C8 C9 H9A 109.4
C8 C9 H9B 109.4
H9A C9 H9B 108.0
C10 C9 C8 111.1(6)
C10 C9 H9A 109.4
C10 C9 H9B 109.4
C21 C22 C23 112.1(6)
C21 C22 H22A 109.2
C21 C22 H22B 109.2
C23 C22 H22A 109.2
C23 C22 H22B 109.2
H22A C22 H22B 107.9
C12 C11 H11A 109.5
C12 C11 H11B 109.5
H11A C11 H11B 108.1
C10 C11 C12 110.7(7)
C10 C11 H11A 109.5
C10 C11 H11B 109.5
C9 C10 C11 111.9(7)
C9 C10 H10A 109.2
C9 C10 H10B 109.2
C11 C10 H10A 109.2
C11 C10 H10B 109.2
H10A C10 H10B 107.9
N5 C26 C25 176.6(16)
C26 C25 H25A 109.5
C26 C25 H25B 109.5
C26 C25 H25C 109.5
H25A C25 H25B 109.5
H25A C25 H25C 109.5
H25B C25 H25C 109.5

loop_
_geom_bond_atom_site_label_1
_geom_bond_atom_site_label_2
_geom_bond_distance
Cu1 Cl2 2.7010(14)
Cu1 Cl4 2.2778(14)
Cu1 Cl3 2.2724(13)
Cu1 N2 2.049(4)
Cu1 N1 2.004(4)
Cu2 Cl2 2.2896(13)
Cu2 Cl1 2.2419(14)
Cu2 N3 2.036(4)
Cu2 N4 2.002(4)
N3 H3 0.9800
N3 C6 1.469(6)
N3 C7 1.502(6)
N2 H2 0.9800
N2 C18 1.467(7)
N2 C19 1.495(7)
N4 C5 1.337(6)
N4 C1 1.341(6)
N1 C17 1.331(7)
N1 C13 1.340(7)
C5 C6 1.500(7)
C5 C4 1.384(7)
C6 H6A 0.9700
C6 H6B 0.9700
C18 H18A 0.9700
C18 H18B 0.9700
C18 C17 1.495(8)
C1 H1 0.9300
C1 C2 1.374(8)
C7 H7 0.9800
C7 C8 1.523(7)
C7 C12 1.512(8)
C17 C16 1.380(8)
C13 H13 0.9300
C13 C14 1.367(9)
C19 H19 0.9800
C19 C20 1.485(7)
C19 C24 1.513(8)
C4 H4 0.9300
C4 C3 1.366(9)
C20 H20A 0.9700
C20 H20B 0.9700
C20 C21 1.557(9)
C24 H24A 0.9700
C24 H24B 0.9700
C24 C23 1.524(9)
C2 H2A 0.9300
C2 C3 1.367(9)
C8 H8A 0.9700
C8 H8B 0.9700
C8 C9 1.535(10)
C3 H3A 0.9300
C12 H12A 0.9700
C12 H12B 0.9700
C12 C11 1.537(9)
C14 H14 0.9300
C14 C15 1.354(12)
C21 H21A 0.9700
C21 H21B 0.9700
C21 C22 1.508(10)
C16 H16 0.9300
C16 C15 1.375(11)
C15 H15 0.9300
C23 H23A 0.9700
C23 H23B 0.9700
C23 C22 1.508(10)
C9 H9A 0.9700
C9 H9B 0.9700
C9 C10 1.501(10)
C22 H22A 0.9700
C22 H22B 0.9700
C11 H11A 0.9700
C11 H11B 0.9700
C11 C10 1.512(11)
C10 H10A 0.9700
C10 H10B 0.9700
C26 N5 1.122(13)
C26 C25 1.418(14)
C25 H25A 0.9600
C25 H25B 0.9600
C25 H25C 0.9600
